data_7702561
loop_
_publ_author_name
'Xu, Zhiqiang'
'Thompson, Laurence K.'
'Black, Daniel A.'
'Ralph, Corbin'
'Miller, David O.'
'Leech, Michael A.'
'Howard, Judith A. K.'

_publ_section_title
;
 N--N Bridged dinuclear complexes with Mn(ii), Ni(ii), Cu(ii), Zn(ii) and
 Cd(ii); examples with antiferromagnetic and ferromagnetic coupling
;
_journal_issue 13
_journal_name_full 'Journal of the Chemical Society, Dalton Transactions'
_journal_page_first 2042
_journal_paper_doi 10.1039/b101445p
_journal_year 2001
_chemical_formula_sum 'C24 H40 Cd2 N16 O19'
_chemical_formula_weight 1081.50
_space_group_IT_number 15
_space_group_name_Hall '-C 2yc'
_space_group_name_H-M_alt 'C 1 2/c 1'
_symmetry_cell_setting monoclinic
_symmetry_Int_Tables_number 15
_symmetry_space_group_name_H-M 'C 1 2/c 1'
_cell_angle_alpha 90
_cell_angle_beta 119.90(1)
_cell_angle_gamma 90
_cell_formula_units_Z 4
_cell_length_a 23.870(3)
_cell_length_b 13.418(8)
_cell_length_c 14.721(5)
_cell_measurement_reflns_used 16
_cell_measurement_temperature 299.2
_cell_measurement_theta_max 24.6
_cell_measurement_theta_min 22.7
_cell_volume 4087(3)
_computing_cell_refinement 'MSC/AFC Diffractometer Control'
_computing_data_collection 'MSC/AFC Diffractometer Control'
_computing_data_reduction 'teXsan for Windows version 1.06 (MSC, 1997-1999)'
_computing_publication_material 'teXsan for Windows version 1.06 (MSC, 1997-1999)'
_computing_structure_refinement 'teXsan for Windows version 1.06 (MSC, 1997-1999)'
_computing_structure_solution
;
SIR92 (Altomare, et. al. 1994)
;
_diffrn_ambient_temperature 299.2
_diffrn_measurement_device 'Rigaku AFC6S'
_diffrn_measurement_method \w-2\q
_diffrn_orient_matrix_UB_11 -0.00367
_diffrn_orient_matrix_UB_12 -0.00709
_diffrn_orient_matrix_UB_13 -0.07039
_diffrn_orient_matrix_UB_21 -0.04783
_diffrn_orient_matrix_UB_22 0.00957
_diffrn_orient_matrix_UB_23 -0.03434
_diffrn_orient_matrix_UB_31 0.00587
_diffrn_orient_matrix_UB_32 0.07357
_diffrn_orient_matrix_UB_33 -0.00231
_diffrn_radiation_detector 'scintillation counter'
_diffrn_radiation_monochromator graphite
_diffrn_radiation_source 'X-ray tube'
_diffrn_radiation_type 'Mo K\a'
_diffrn_radiation_wavelength 0.7107
_diffrn_reflns_av_R_equivalents 0.09712
_diffrn_reflns_av_sigmaI/netI 0.042
_diffrn_reflns_limit_h_max 30
_diffrn_reflns_limit_h_min 0
_diffrn_reflns_limit_k_max 17
_diffrn_reflns_limit_k_min 0
_diffrn_reflns_limit_l_max 16
_diffrn_reflns_limit_l_min -19
_diffrn_reflns_number 5040
_diffrn_reflns_reduction_process 'Lp corrections applied'
_diffrn_reflns_theta_max 27.56
_diffrn_reflns_theta_min 2.72
_diffrn_standards_decay_% -0.84
_diffrn_standards_interval_count 150
_diffrn_standards_number 3
_exptl_absorpt_coefficient_mu 1.136
_exptl_absorpt_correction_type none
_exptl_crystal_colour yellow
_exptl_crystal_density_diffrn 1.757
_exptl_crystal_density_meas ?
_exptl_crystal_description 'hexagonal rod'
_exptl_crystal_F_000 2176.00
_exptl_crystal_size_max 0.40
_exptl_crystal_size_mid 0.40
_exptl_crystal_size_min 0.30
_refine_diff_density_max 0.46
_refine_diff_density_min -0.63
_refine_ls_extinction_coef 0.000000188(5)
_refine_ls_extinction_expression 'equ(3) Acta Cryst.(1968) A24, p213.'
_refine_ls_extinction_method 'Zachariasen (1967)'
_refine_ls_goodness_of_fit_all 2.873
_refine_ls_goodness_of_fit_ref 3.110
_refine_ls_hydrogen_treatment noref
_refine_ls_matrix_type full
_refine_ls_number_constraints 0
_refine_ls_number_parameters 277
_refine_ls_number_reflns 3968
_refine_ls_number_restraints 0
_refine_ls_R_factor_all 0.0470
_refine_ls_R_factor_gt 0.0340
_refine_ls_shift/su_max 0.0000
_refine_ls_shift/su_mean 0.0000
_refine_ls_structure_factor_coef F
_refine_ls_weighting_details 'w = 1/[\s^2^(Fo) + 0.00001|Fo|^2^]'
_refine_ls_weighting_scheme sigma
_refine_ls_wR_factor_all 0.0400
_refine_ls_wR_factor_ref 0.0400
_reflns_number_gt 3968
_reflns_number_total 4924
_reflns_threshold_expression I>2.00\s(I)
_cod_data_source_file b101445p.txt
_cod_data_source_block '_x551(7)'
_cod_depositor_comments
;
The following automatic conversions were performed:

data item '_exptl_crystal_density_meas' value 'not measured' was
changed to '?' -- the value is perceived as not measured.

Automatic conversion script
Id: cif_fix_values 6909 2019-04-08 15:41:33Z antanas 
;
_cod_original_cell_volume 4087(2)
_cod_original_sg_symbol_H-M 'C 2/c      '
_cod_original_formula_sum 'C24 H40 Cd2 N16 O19 '
_cod_database_code 7702561

loop_
_symmetry_equiv_pos_as_xyz
'   +x,   +y,   +z'
'   -x,   +y,1/2-z'
'   -x,   -y,   -z'
'   +x,   -y,1/2+z'
'1/2+x,1/2+y,   +z'
1/2-x,1/2+y,1/2-z
'1/2-x,1/2-y,   -z'
1/2+x,1/2-y,1/2+z

loop_
_atom_site_label
_atom_site_fract_x
_atom_site_fract_y
_atom_site_fract_z
_atom_site_U_iso_or_equiv
_atom_site_occupancy
_atom_site_refinement_flags
_atom_site_adp_type
_atom_site_calc_flag
Cd(1) 0.388728(8) 0.05519(1) 0.70398(1) 0.03574(5) 1.000 . Uani d
O(1) 0.31061(8) 0.0994(1) 0.5313(1) 0.0491(5) 1.000 . Uani d
O(2) 0.29580(9) 0.0410(2) 0.7259(1) 0.0657(7) 1.000 . Uani d
O(3) 0.37193(9) -0.0058(2) 0.8754(2) 0.0794(8) 1.000 . Uani d
O(4) 0.28102(9) 0.0390(2) 0.8589(1) 0.0647(7) 1.000 . Uani d
O(5) 0.31446(9) 0.3539(2) 0.5038(2) 0.0626(7) 1.000 . Uani d
O(6) 0.4067(1) 0.4290(2) 0.5809(2) 0.0803(8) 1.000 . Uani d
O(7) 0.3256(1) 0.4912(2) 0.5860(2) 0.090(1) 1.000 . Uani d
O(8) 0.5000 0.5594(2) 0.7500 0.069(1) 1.000 S Uani d
O(9) 0.1725(1) 0.1613(2) 0.6805(2) 0.108(1) 1.000 . Uani d
O(10) 0.45344(9) -0.3129(2) 0.8581(2) 0.0681(7) 1.000 . Uani d
N(1) 0.39189(9) 0.2151(2) 0.7649(2) 0.0391(6) 1.000 . Uani d
N(2) 0.56465(9) 0.2161(2) 0.9280(2) 0.0475(6) 1.000 . Uani d
N(3) 0.49156(8) 0.0886(1) 0.8499(1) 0.0312(5) 1.000 . Uani d
N(4) 0.54546(8) 0.0251(1) 0.8717(1) 0.0299(5) 1.000 . Uani d
N(5) 0.49115(9) -0.1052(2) 0.8997(2) 0.0434(6) 1.000 . Uani d
N(6) 0.62333(9) -0.1092(1) 0.8503(1) 0.0361(5) 1.000 . Uani d
N(7) 0.3165(1) 0.0239(2) 0.8214(2) 0.0454(7) 1.000 . Uani d
N(8) 0.3484(1) 0.4265(2) 0.5560(2) 0.0567(8) 1.000 . Uani d
C(1) 0.3400(1) 0.2732(2) 0.7343(2) 0.0517(8) 1.000 . Uani d
C(2) 0.3432(1) 0.3662(2) 0.7763(2) 0.0581(9) 1.000 . Uani d
C(3) 0.4021(2) 0.4002(2) 0.8519(3) 0.059(1) 1.000 . Uani d
C(4) 0.4564(1) 0.3419(2) 0.8855(2) 0.0468(8) 1.000 . Uani d
C(5) 0.4497(1) 0.2488(2) 0.8409(2) 0.0342(6) 1.000 . Uani d
C(6) 0.5050(1) 0.1794(2) 0.8741(2) 0.0323(6) 1.000 . Uani d
C(7) 0.5387(1) -0.0674(2) 0.8878(2) 0.0331(6) 1.000 . Uani d
C(8) 0.5888(1) -0.1376(2) 0.8949(2) 0.0329(6) 1.000 . Uani d
C(9) 0.5993(1) -0.2269(2) 0.9453(2) 0.0492(8) 1.000 . Uani d
C(10) 0.6441(1) -0.2922(2) 0.9452(2) 0.0560(9) 1.000 . Uani d
C(11) 0.6781(1) -0.2648(2) 0.8974(2) 0.0526(9) 1.000 . Uani d
C(12) 0.6674(1) -0.1714(2) 0.8523(2) 0.0475(8) 1.000 . Uani d
H(1) 0.2984 0.2363 0.6804 0.057 1.000 . Uiso c
H(2) 0.3042 0.4008 0.7538 0.064 1.000 . Uiso c
H(3) 0.4045 0.4406 0.8733 0.063 1.000 . Uiso c
H(4) 0.4953 0.3613 0.9339 0.053 1.000 . Uiso c
H(5) 0.5691 0.2791 0.9297 0.057 1.000 . Uiso c
H(6) 0.5936 0.1801 0.9439 0.057 1.000 . Uiso c
H(7) 0.4639 -0.0737 0.8913 0.052 1.000 . Uiso c
H(8) 0.4850 -0.1598 0.8945 0.052 1.000 . Uiso c
H(9) 0.5727 -0.2453 0.9632 0.056 1.000 . Uiso c
H(10) 0.6537 -0.3418 0.9793 0.064 1.000 . Uiso c
H(11) 0.7123 -0.3041 0.9002 0.060 1.000 . Uiso c
H(12) 0.6922 -0.1477 0.8233 0.054 1.000 . Uiso c
H(13) 0.2990 0.0659 0.4873 0.059 1.000 . Uiso c
H(14) 0.2725 0.1387 0.5192 0.059 1.000 . Uiso c
H(15) 0.5215 0.6159 0.7063 0.083 1.000 . Uiso c
H(16) 0.4693 0.4965 0.6971 0.083 1.000 . Uiso c
H(17) 0.1822 0.1871 0.6435 0.132 1.000 . Uiso c
H(18) 0.2065 0.1479 0.7282 0.132 1.000 . Uiso c
H(19) 0.4141 -0.3121 0.8448 0.084 1.000 . Uiso c
H(20) 0.4606 -0.2933 0.8379 0.084 1.000 . Uiso c

loop_
_atom_site_aniso_label
_atom_site_aniso_U_11
_atom_site_aniso_U_22
_atom_site_aniso_U_33
_atom_site_aniso_U_12
_atom_site_aniso_U_13
_atom_site_aniso_U_23
Cd(1) 0.02494(9) 0.0465(1) 0.0358(1) -0.00213(8) 0.01513(8) -0.00561(8)
O(1) 0.0303(9) 0.071(1) 0.038(1) 0.0069(9) 0.0105(8) -0.0018(9)
O(2) 0.047(1) 0.115(2) 0.041(1) -0.003(1) 0.027(1) 0.005(1)
O(3) 0.041(1) 0.128(2) 0.066(1) 0.023(1) 0.024(1) 0.014(1)
O(4) 0.046(1) 0.109(2) 0.057(1) 0.007(1) 0.039(1) 0.009(1)
O(5) 0.047(1) 0.069(1) 0.068(1) -0.002(1) 0.026(1) -0.005(1)
O(6) 0.051(1) 0.068(2) 0.125(2) -0.007(1) 0.047(1) -0.020(1)
O(7) 0.101(2) 0.054(1) 0.150(2) 0.009(1) 0.090(2) -0.004(2)
O(8) 0.069(2) 0.060(2) 0.078(2) 0.0000 0.036(2) 0.0000
O(9) 0.073(2) 0.175(3) 0.081(2) 0.053(2) 0.043(1) 0.019(2)
O(10) 0.052(1) 0.069(1) 0.077(1) -0.009(1) 0.027(1) -0.006(1)
N(1) 0.031(1) 0.045(1) 0.041(1) 0.0066(9) 0.0182(9) 0.002(1)
N(2) 0.033(1) 0.039(1) 0.062(1) -0.003(1) 0.017(1) -0.009(1)
N(3) 0.0237(9) 0.041(1) 0.029(1) 0.0032(8) 0.0130(8) -0.0007(8)
N(4) 0.0230(9) 0.035(1) 0.030(1) 0.0043(8) 0.0125(8) 0.0031(8)
N(5) 0.040(1) 0.041(1) 0.055(1) 0.001(1) 0.028(1) 0.006(1)
N(6) 0.031(1) 0.039(1) 0.037(1) 0.0053(9) 0.0164(9) 0.0025(9)
N(7) 0.033(1) 0.059(1) 0.048(1) -0.005(1) 0.023(1) -0.003(1)
N(8) 0.054(2) 0.046(2) 0.081(2) 0.010(1) 0.042(1) 0.013(1)
C(1) 0.037(1) 0.058(2) 0.055(2) 0.011(1) 0.020(1) 0.004(1)
C(2) 0.048(2) 0.057(2) 0.069(2) 0.020(1) 0.029(2) 0.009(2)
C(3) 0.075(2) 0.038(2) 0.076(2) 0.009(2) 0.046(2) -0.002(1)
C(4) 0.045(2) 0.044(2) 0.053(2) 0.000(1) 0.025(1) -0.002(1)
C(5) 0.034(1) 0.039(1) 0.035(1) 0.002(1) 0.021(1) 0.002(1)
C(6) 0.029(1) 0.038(1) 0.030(1) -0.001(1) 0.015(1) -0.001(1)
C(7) 0.027(1) 0.044(1) 0.026(1) 0.001(1) 0.0120(9) 0.001(1)
C(8) 0.028(1) 0.033(1) 0.033(1) 0.003(1) 0.012(1) 0.001(1)
C(9) 0.046(2) 0.052(2) 0.052(2) 0.006(1) 0.026(1) 0.011(1)
C(10) 0.058(2) 0.039(2) 0.063(2) 0.016(1) 0.024(2) 0.011(1)
C(11) 0.044(2) 0.054(2) 0.055(2) 0.016(1) 0.021(1) 0.001(1)
C(12) 0.038(1) 0.055(2) 0.051(2) 0.010(1) 0.024(1) 0.001(1)

loop_
_atom_type_symbol
_atom_type_oxidation_number
_atom_type_number_in_cell
_atom_type_scat_dispersion_real
_atom_type_scat_dispersion_imag
_atom_type_scat_source
C 0 96 0.002 0.002
;International Tables for Crystallography
(1992, Vol. C, Table 6.1.1.2)
;
H 0 160 0.000 0.000
;International Tables for Crystallography
(1992, Vol. C, Table 6.1.1.2)
;
N 0 64 0.004 0.003
;International Tables for Crystallography
(1992, Vol. C, Table 6.1.1.2)
;
O 0 76 0.008 0.006
;International Tables for Crystallography
(1992, Vol. C, Table 6.1.1.2)
;
Cd 0 8 -1.005 1.202
;International Tables for Crystallography
(1992, Vol. C, Tables 4.2.6.8 and 6.1.1.1)
;

loop_
_geom_angle_atom_site_label_1
_geom_angle_atom_site_label_2
_geom_angle_atom_site_label_3
_geom_angle
_geom_angle_site_symmetry_1
_geom_angle_site_symmetry_2
_geom_angle_site_symmetry_3
_geom_angle_publ_flag
O(1) Cd(1) O(2) 83.0(1) . . . ?
O(1) Cd(1) N(1) 92.3(1) . . . ?
O(1) Cd(1) N(3) 146.8(1) . . . ?
O(1) Cd(1) N(4) 83.7(1) . . . ?
O(1) Cd(1) N(6) 88.4(1) . . . ?
O(2) Cd(1) N(1) 82.8(1) . . . ?
O(2) Cd(1) N(3) 120.2(1) . . . ?
O(2) Cd(1) N(4) 157.2(1) . . . ?
O(2) Cd(1) N(6) 90.4(1) . . . ?
N(1) Cd(1) N(3) 69.7(1) . . . ?
N(1) Cd(1) N(4) 116.1(1) . . . ?
N(1) Cd(1) N(6) 173.0(1) . . . ?
N(3) Cd(1) N(4) 80.1(1) . . . ?
N(3) Cd(1) N(6) 112.9(1) . . . ?
N(4) Cd(1) N(6) 70.9(1) 2_656 2_656 2_656 ?
Cd(1) O(1) H(13) 123.7 . . . no
Cd(1) O(1) H(14) 119.4 . . . no
H(13) O(1) H(14) 105.2 . . . no
Cd(1) O(2) N(7) 106.9(3) . . . ?
H(15) O(8) H(15) 105.8 . . . no
H(15) O(8) H(16) 112.7 . . . no
H(15) O(8) H(16) 120.8 . . . no
H(15) O(8) H(16) 120.8 2_656 2_656 2_656 no
H(15) O(8) H(16) 112.7 2_656 2_656 2_656 no
H(16) O(8) H(16) 83.9 . . . no
H(17) O(9) H(18) 101.4 . . . no
H(19) O(10) H(20) 121.9 . . . no
Cd(1) N(1) C(1) 124.3(3) . . . ?
Cd(1) N(1) C(5) 117.0(3) . . . ?
C(1) N(1) C(5) 118.5(4) . . . ?
C(6) N(2) H(5) 117.8 . . . no
C(6) N(2) H(6) 118.4 . . . no
H(5) N(2) H(6) 121.9 . . . no
Cd(1) N(3) N(4) 119.9(2) . . . ?
Cd(1) N(3) C(6) 116.2(3) . . . ?
N(4) N(3) C(6) 115.7(3) . . . ?
Cd(1) N(4) N(3) 121.5(2) 2_656 2_656 2_656 ?
Cd(1) N(4) C(7) 115.1(3) 2_656 2_656 2_656 ?
N(3) N(4) C(7) 115.5(3) . . . ?
C(7) N(5) H(7) 120.1 . . . no
C(7) N(5) H(8) 120.0 . . . no
H(7) N(5) H(8) 115.9 . . . no
Cd(1) N(6) C(8) 116.0(3) 2_656 2_656 2_656 ?
Cd(1) N(6) C(12) 124.5(3) 2_656 2_656 2_656 ?
C(8) N(6) C(12) 118.9(4) . . . ?
O(2) N(7) O(3) 118.7(4) . . . ?
O(2) N(7) O(4) 119.7(4) . . . ?
O(3) N(7) O(4) 121.6(4) . . . ?
O(5) N(8) O(6) 119.1(4) . . . ?
O(5) N(8) O(7) 120.3(5) . . . ?
O(6) N(8) O(7) 120.5(5) . . . ?
N(1) C(1) C(2) 122.8(4) . . . ?
N(1) C(1) H(1) 110.6 . . . no
C(2) C(1) H(1) 126.5 . . . no
C(1) C(2) C(3) 118.2(4) . . . ?
C(1) C(2) H(2) 117.7 . . . no
C(3) C(2) H(2) 123.9 . . . no
C(2) C(3) C(4) 120.4(5) . . . ?
C(2) C(3) H(3) 120.6 . . . no
C(4) C(3) H(3) 118.9 . . . no
C(3) C(4) C(5) 118.4(4) . . . ?
C(3) C(4) H(4) 123.2 . . . no
C(5) C(4) H(4) 118.4 . . . no
N(1) C(5) C(4) 121.6(4) . . . ?
N(1) C(5) C(6) 115.9(4) . . . ?
C(4) C(5) C(6) 122.5(4) . . . ?
N(2) C(6) N(3) 124.8(4) . . . ?
N(2) C(6) C(5) 118.4(4) . . . ?
N(3) C(6) C(5) 116.8(4) . . . ?
N(4) C(7) N(5) 125.8(4) . . . ?
N(4) C(7) C(8) 116.9(3) . . . ?
N(5) C(7) C(8) 117.3(4) . . . ?
N(6) C(8) C(7) 117.1(4) . . . ?
N(6) C(8) C(9) 121.6(4) . . . ?
C(7) C(8) C(9) 121.3(4) . . . ?
C(8) C(9) C(10) 119.3(4) . . . ?
C(8) C(9) H(9) 117.8 . . . no
C(10) C(9) H(9) 121.4 . . . no
C(9) C(10) C(11) 119.3(5) . . . ?
C(9) C(10) H(10) 120.7 . . . no
C(11) C(10) H(10) 119.4 . . . no
C(10) C(11) C(12) 118.4(4) . . . ?
C(10) C(11) H(11) 123.0 . . . no
C(12) C(11) H(11) 118.2 . . . no
N(6) C(12) C(11) 122.4(4) . . . ?
N(6) C(12) H(12) 116.6 . . . no
C(11) C(12) H(12) 120.9 . . . no

loop_
_geom_bond_atom_site_label_1
_geom_bond_atom_site_label_2
_geom_bond_distance
_geom_bond_publ_flag
Cd(1) O(1) 2.359(3) ?
Cd(1) O(2) 2.403(3) ?
Cd(1) N(1) 2.313(4) ?
Cd(1) N(3) 2.363(3) ?
Cd(1) N(4) 2.369(3) ?
Cd(1) N(6) 2.314(4) ?
O(1) H(13) 0.72 no
O(1) H(14) 0.99 no
O(2) N(7) 1.258(5) ?
O(3) N(7) 1.222(4) ?
O(4) N(7) 1.236(4) ?
O(5) N(8) 1.255(5) ?
O(6) N(8) 1.251(5) ?
O(7) N(8) 1.220(5) ?
O(8) H(15) 1.26 no
O(8) H(15) 1.26 no
O(8) H(16) 1.13 no
O(8) H(16) 1.13 no
O(9) H(17) 0.77 no
O(9) H(18) 0.78 no
O(10) H(19) 0.86 no
O(10) H(20) 0.49 no
N(1) C(1) 1.337(5) ?
N(1) C(5) 1.349(5) ?
N(2) C(6) 1.331(5) ?
N(2) H(5) 0.85 no
N(2) H(6) 0.78 no
N(3) N(4) 1.440(4) ?
N(3) C(6) 1.265(5) ?
N(4) C(7) 1.289(5) ?
N(5) C(7) 1.331(5) ?
N(5) H(7) 0.73 no
N(5) H(8) 0.74 no
N(6) C(8) 1.341(5) ?
N(6) C(12) 1.330(5) ?
C(1) C(2) 1.378(7) ?
C(1) H(1) 1.04 no
C(2) C(3) 1.364(7) ?
C(2) H(2) 0.94 no
C(3) C(4) 1.378(6) ?
C(3) H(3) 0.62 no
C(4) C(5) 1.383(6) ?
C(4) H(4) 0.88 no
C(5) C(6) 1.486(5) ?
C(7) C(8) 1.485(5) ?
C(8) C(9) 1.365(6) ?
C(9) C(10) 1.383(6) ?
C(9) H(9) 0.84 no
C(10) C(11) 1.365(7) ?
C(10) H(10) 0.80 no
C(11) C(12) 1.381(7) ?
C(11) H(11) 0.95 no
C(12) H(12) 0.94 no

loop_
_geom_contact_atom_site_label_1
_geom_contact_atom_site_label_2
_geom_contact_distance
_geom_contact_site_symmetry_2
_geom_contact_publ_flag
O(1) O(5) 2.835(4) 7_556 no
O(1) O(4) 2.933(5) 4_554 no
O(1) O(7) 3.071(5) 7_556 no
O(1) N(8) 3.365(5) 7_556 no
O(1) O(5) 3.444(5) . no
O(1) O(3) 3.512(5) 4_554 no
O(1) N(7) 3.569(5) 4_554 no
O(2) O(9) 3.122(5) . no
O(2) O(5) 3.388(5) 7_556 no
O(3) C(7) 3.202(5) 3_657 no
O(3) N(4) 3.241(5) 3_657 no
O(3) C(8) 3.585(6) 3_657 no
O(4) O(9) 3.084(5) . no
O(4) O(7) 3.099(5) 6_546 no
O(4) C(2) 3.500(6) 6_546 no
O(5) O(9) 2.887(5) 7_556 no
O(5) N(2) 3.141(5) 2_656 no
O(5) C(1) 3.316(6) . no
O(6) O(8) 2.948(5) . no
O(6) N(2) 2.956(5) 2_656 no
O(6) C(4) 3.266(6) 2_656 no
O(6) O(9) 3.549(6) 7_556 no
O(7) C(10) 3.085(6) 2_666 no
O(7) C(2) 3.107(7) . no
O(7) C(11) 3.289(7) 2_666 no
O(7) C(1) 3.562(7) . no
O(8) O(10) 2.910(5) 1_565 no
O(8) O(10) 2.910(5) 2_666 no
O(9) O(10) 2.790(5) 6_556 no
O(9) C(11) 3.282(7) 5_455 no
O(9) C(12) 3.431(7) 5_455 no
O(9) N(8) 3.466(7) 7_556 no
O(9) N(7) 3.521(5) . no
O(10) N(5) 2.899(5) . no
O(10) C(9) 3.263(6) . no
O(10) C(4) 3.306(6) 3_657 no
O(10) C(12) 3.552(6) 2_656 no
O(10) C(11) 3.557(6) 2_656 no
N(2) N(8) 3.441(6) 2_656 no
N(3) N(5) 3.506(5) 3_657 no
N(5) C(6) 3.432(5) 3_657 no
N(8) C(2) 3.404(7) . no
N(8) C(1) 3.419(7) . no
C(11) C(11) 3.274(9) 7_647 no

loop_
_geom_torsion_atom_site_label_1
_geom_torsion_atom_site_label_2
_geom_torsion_atom_site_label_3
_geom_torsion_atom_site_label_4
_geom_torsion
_geom_torsion_publ_flag
Cd(1) O(2) N(7) O(3) -17.7(5) no
Cd(1) O(2) N(7) O(4) 161.1(3) no
Cd(1) N(1) C(1) C(2) 176.5(4) no
Cd(1) N(1) C(5) C(4) -177.6(3) no
Cd(1) N(1) C(5) C(6) 1.8(5) no
Cd(1) N(3) N(4) C(7) -59.4(4) no
Cd(1) N(3) C(6) N(2) -156.8(3) no
Cd(1) N(3) C(6) C(5) 24.2(4) no
Cd(1) N(4) N(3) C(6) -59.2(4) no
Cd(1) N(4) C(7) N(5) -159.1(3) no
Cd(1) N(4) C(7) C(8) 21.5(4) no
Cd(1) N(6) C(8) C(7) 10.4(4) no
Cd(1) N(6) C(8) C(9) -169.2(3) no
Cd(1) N(6) C(12) C(11) 171.7(4) no
O(1) Cd(1) O(2) N(7) -174.3(3) no
O(1) Cd(1) N(1) C(1) 39.7(4) no
O(1) Cd(1) N(1) C(5) -144.4(3) no
O(1) Cd(1) N(3) N(4) -103.5(3) no
O(1) Cd(1) N(3) C(6) 43.7(4) no
O(1) Cd(1) N(4) N(3) 109.8(3) no
O(1) Cd(1) N(4) C(7) -102.5(3) no
O(1) Cd(1) N(6) C(8) 83.9(3) no
O(1) Cd(1) N(6) C(12) -87.1(4) no
O(2) Cd(1) N(1) C(1) -42.9(4) no
O(2) Cd(1) N(1) C(5) 133.0(3) no
O(2) Cd(1) N(3) N(4) 127.4(2) no
O(2) Cd(1) N(3) C(6) -85.4(3) no
O(2) Cd(1) N(4) N(3) 164.2(3) no
O(2) Cd(1) N(4) C(7) -48.1(5) no
O(2) Cd(1) N(6) C(8) 166.9(3) no
O(2) Cd(1) N(6) C(12) -4.1(4) no
N(1) Cd(1) O(2) N(7) -81.0(3) no
N(1) Cd(1) N(3) N(4) -164.3(3) no
N(1) Cd(1) N(3) C(6) -17.1(3) no
N(1) Cd(1) N(4) N(3) 20.4(3) no
N(1) Cd(1) N(4) C(7) 168.1(3) no
N(1) Cd(1) N(6) C(8) 179.8(8) no
N(1) Cd(1) N(6) C(12) 9(1) no
N(1) C(1) C(2) C(3) 0.3(8) no
N(1) C(5) C(4) C(3) 1.2(7) no
N(1) C(5) C(6) N(2) 163.3(4) no
N(1) C(5) C(6) N(3) -17.7(5) no
N(2) C(6) N(3) N(4) -8.2(6) no
N(2) C(6) C(5) C(4) -17.3(6) no
N(3) Cd(1) O(2) N(7) -19.6(4) no
N(3) Cd(1) N(1) C(1) -168.9(4) no
N(3) Cd(1) N(1) C(5) 7.0(3) no
N(3) Cd(1) N(4) C(7) 106.6(3) no
N(3) Cd(1) N(6) C(8) -69.8(3) no
N(3) Cd(1) N(6) C(12) 119.2(3) no
N(3) N(4) Cd(1) N(6) -159.7(3) no
N(3) N(4) C(7) N(5) -9.4(6) no
N(3) N(4) C(7) C(8) 171.2(3) no
N(3) C(6) C(5) C(4) 161.7(4) no
N(4) Cd(1) O(2) N(7) 131.3(3) no
N(4) Cd(1) N(1) C(1) 123.8(4) no
N(4) Cd(1) N(1) C(5) -60.3(3) no
N(4) Cd(1) N(3) C(6) 105.6(3) no
N(4) Cd(1) N(6) C(8) 0.1(3) no
N(4) Cd(1) N(6) C(12) -170.9(4) no
N(4) N(3) Cd(1) N(6) 22.7(3) no
N(4) N(3) C(6) C(5) 172.8(3) no
N(4) C(7) C(8) N(6) -22.0(5) no
N(4) C(7) C(8) C(9) 157.6(4) no
N(5) C(7) C(8) N(6) 158.6(4) no
N(5) C(7) C(8) C(9) -21.8(6) no
N(6) Cd(1) O(2) N(7) 97.4(3) no
N(6) Cd(1) N(1) C(1) -56(1) no
N(6) Cd(1) N(1) C(5) 120.0(9) no
N(6) Cd(1) N(3) C(6) 169.9(3) no
N(6) Cd(1) N(4) C(7) -12.0(3) no
N(6) C(8) C(9) C(10) -3.8(7) no
N(6) C(12) C(11) C(10) -2.8(8) no
C(1) N(1) C(5) C(4) -1.5(6) no
C(1) N(1) C(5) C(6) 177.9(4) no
C(1) C(2) C(3) C(4) -0.6(8) no
C(2) C(1) N(1) C(5) 0.7(7) no
C(2) C(3) C(4) C(5) -0.2(8) no
C(3) C(4) C(5) C(6) -178.1(4) no
C(6) N(3) N(4) C(7) 153.2(4) no
C(7) C(8) N(6) C(12) -178.0(4) no
C(7) C(8) C(9) C(10) 176.6(4) no
C(8) N(6) C(12) C(11) 1.0(7) no
C(8) C(9) C(10) C(11) 1.9(8) no
C(9) C(8) N(6) C(12) 2.4(6) no
C(9) C(10) C(11) C(12) 1.3(8) no
